data_2004705
loop_
_publ_author_name
'Lokaj, J.'
'Vr\'abel, V.'
'Ilavsk\'y, D.'
'Bartovi\<c, A.'

_publ_section_title
;
 2-Amino-4-nitrobenzothiazole
;
_journal_issue 4
_journal_name_full 'Acta Crystallographica Section C'
_journal_page_first 1040
_journal_page_last 1042
_journal_paper_doi 10.1107/S0108270195012728
_journal_volume 52
_journal_year 1996
_chemical_formula_sum 'C7 H5 N3 O2 S'
_chemical_formula_weight 195.2
_space_group_IT_number 14
_symmetry_cell_setting monoclinic
_symmetry_space_group_name_Hall '-P 2yn'
_symmetry_space_group_name_H-M 'P 1 21/n 1'
_atom_type_scat_source IntTabIV
_cell_angle_alpha 90
_cell_angle_beta 104.40(2)
_cell_angle_gamma 90
_cell_formula_units_Z 4
_cell_length_a 10.622(3)
_cell_length_b 5.459(2)
_cell_length_c 13.708(4)
_cell_measurement_reflns_used 25
_cell_measurement_temperature 293
_cell_measurement_theta_max 17
_cell_measurement_theta_min 7
_cell_volume 769.9(4)
_computing_cell_refinement 'Syntex P2~1~ software'
_computing_data_collection 'Syntex P2~1~ software'
_computing_data_reduction 'XP21 (Pavel\<c\'ik, 1987)'
_computing_molecular_graphics 'ORTEPII (Johnson, 1971)'
_computing_structure_refinement 'NRC Crystallographic Programs (Ahmed & Singh, 1973)'
_computing_structure_solution 'MULTAN80 (Main et al., 1980)'
_diffrn_measurement_device 'Syntex P2~1~'
_diffrn_measurement_method \q/2\q
_diffrn_radiation_type MoK\a
_diffrn_radiation_wavelength 0.71073
_diffrn_reflns_av_R_equivalents 0.022
_diffrn_reflns_limit_h_max 13
_diffrn_reflns_limit_h_min 0
_diffrn_reflns_limit_k_max 7
_diffrn_reflns_limit_k_min 0
_diffrn_reflns_limit_l_max 17
_diffrn_reflns_limit_l_min -17
_diffrn_reflns_number 1985
_diffrn_reflns_theta_max 27.5
_diffrn_standards_decay_% 3
_diffrn_standards_interval_count 100
_diffrn_standards_number 2
_exptl_absorpt_coefficient_mu 0.37
_exptl_absorpt_correction_type none
_exptl_crystal_colour 'brownish yellow'
_exptl_crystal_density_diffrn 1.684
_exptl_crystal_density_meas 1.680(10)
_exptl_crystal_density_method 'flotation in c-hexane/CHBr~3~'
_exptl_crystal_description prism
_exptl_crystal_size_max 0.50
_exptl_crystal_size_mid 0.35
_exptl_crystal_size_min 0.32
_refine_diff_density_max 0.28
_refine_diff_density_min -0.27
_refine_ls_extinction_method none
_refine_ls_goodness_of_fit_obs 1.34
_refine_ls_hydrogen_treatment refall
_refine_ls_number_parameters 138
_refine_ls_number_reflns 1263
_refine_ls_R_factor_obs 0.037
_refine_ls_shift/esd_max 0.02
_refine_ls_structure_factor_coef F
_refine_ls_weighting_details 'w = 1 for |F~o~|<30 and w = 30/|F~o~| for |F~o~|>=30'
_refine_ls_weighting_scheme calc
_refine_ls_wR_factor_obs 0.042
_reflns_number_observed 1263
_reflns_number_total 1777
_reflns_observed_criterion I>2\s(I)
_cod_data_source_file cf1034.cif
_cod_data_source_block cf1034a
_cod_depositor_comments
;
The following automatic conversions were performed:

'_refine_ls_weighting_scheme' value '
w = 1 for |F~o~|<30 and w = 30/|F~o~| for |F~o~|>=30' was changed to
'calc'. New tag '_refine_ls_weighting_details' was created. The value
of the new tag was set to 'w = 1 for |F~o~|<30 and w = 30/|F~o~| for
|F~o~|>=30'.

Automatic conversion script
Id: cif_fix_values 3143 2015-03-26 13:38:13Z robertas 
;
_cod_original_cell_volume 769.9(8)
_cod_original_sg_symbol_H-M 'P 21/n'
_cod_database_code 2004705

loop_
_symmetry_equiv_pos_as_xyz
x,y,z
1/2+x,1/2-y,1/2+z
-x,-y,-z
1/2-x,1/2+y,1/2-z

loop_
_atom_site_label
_atom_site_fract_x
_atom_site_fract_y
_atom_site_fract_z
_atom_site_B_iso_or_equiv
S(1) .32808(3) .16666(7) .58959(3) 3.060(10)
C(2) .17734(11) .3144(2) .54967(9) 2.54(3)
N(2) .14971(10) .4988(2) .60255(8) 3.36(3)
N(3) .09820(9) .2257(2) .46822(8) 2.46(2)
C(4) .10550(11) -0.1133(2) .34737(9) 2.62(3)
C(5) .17726(14) -0.3044(3) .32142(10) 3.26(4)
C(6) .30004(14) -0.3546(3) .37847(11) 3.44(4)
C(7) .35356(12) -0.2166(3) .46304(10) 3.07(3)
C(8) .28241(12) -.0288(3) .48793(9) 2.67(3)
C(9) .15492(11) .0325(2) .43211(9) 2.33(3)
N(4) -.02310(10) -.0702(2) .28228(8) 2.90(3)
O(1) -.09683(9) .0703(2) .30805(8) 4.11(3)
O(2) -.05270(10) -0.1783(2) .20156(7) 4.37(3)
H1(N2) .0795(15) .581(3) .5827(11) 2.3(4)
H2(N2) .2072(15) .553(3) .6519(2) 2.6(4)
H(C5) .1426(15) -0.407(3) .2619(11) 2.0(3)
H(C6) .3439(13) -0.498(3) .3605(10) 1.1(3)
H(C7) .4406(13) -0.253(3) .5048(10) 1.1(3)

loop_
_geom_angle_atom_site_label_1
_geom_angle_atom_site_label_2
_geom_angle_atom_site_label_3
_geom_angle
_geom_angle_publ_flag
C(2) S(1) C(8) 88.91(6) yes
S(1) C(2) N(2) 119.42(10) yes
S(1) C(2) N(3) 115.95(9) yes
N(2) C(2) N(3) 124.60(12) yes
C(2) N(3) C(9) 110.25(10) yes
C(5) C(4) C(9) 121.57(12) yes
C(5) C(4) N(4) 117.13(11) yes
C(9) C(4) N(4) 121.30(11) yes
C(4) C(5) C(6) 120.57(13) yes
C(5) C(6) C(7) 120.27(13) yes
C(6) C(7) C(8) 118.77(13) yes
C(7) C(8) S(1) 127.12(10) yes
C(7) C(8) C(9) 123.72(12) yes
S(1) C(8) C(9) 109.16(9) yes
C(8) C(9) N(3) 115.72(11) yes
C(8) C(9) C(4) 115.10(11) yes
N(3) C(9) C(4) 129.18(11) yes
C(4) N(4) O(1) 120.08(11) yes
C(4) N(4) O(2) 117.91(11) yes
O(1) N(4) O(2) 122.00(12) yes

loop_
_geom_bond_atom_site_label_1
_geom_bond_atom_site_label_2
_geom_bond_distance
_geom_bond_publ_flag
S(1) C(2) 1.7540(10) yes
S(1) C(8) 1.7260(10) yes
C(2) N(2) 1.315(2) yes
C(2) N(3) 1.312(2) yes
N(3) C(9) 1.367(2) yes
C(4) C(9) 1.398(2) yes
C(4) C(5) 1.389(2) yes
C(5) C(6) 1.371(2) yes
C(6) C(7) 1.381(2) yes
C(7) C(8) 1.366(2) yes
C(8) C(9) 1.420(2) yes
C(4) N(4) 1.453(2) yes
N(4) O(1) 1.210(2) yes
N(4) O(2) 1.224(2) yes
